data_9016431
loop_
_publ_author_name
'Archaimbault, F.'
'Choisnet, J.'
'Rulmont, A.'
'Tarte, P.'

_publ_section_title
;
 Lithium defect and ordering phenomena in the new LiNbO3 like mixed
 tellurates: Li2-x(Zr^4+^,Nb^5+^,Te^6+^)2O6 (x<0.5)
 _cod_database_code 1001505
;
_journal_name_full 'Materials Chemistry and Physics'
_journal_page_first 245
_journal_page_last 252
_journal_paper_doi 10.1016/0254-0584(92)90232-W
_journal_volume 30
_journal_year 1992
_chemical_formula_sum 'Li0.875 Nb0.875 O3 Te0.125'
_space_group_IT_number 161
_symmetry_space_group_name_Hall 'R 3 -2"c'
_symmetry_space_group_name_H-M 'R 3 c :H'
_cell_angle_alpha 90
_cell_angle_beta 90
_cell_angle_gamma 120
_cell_length_a 5.148
_cell_length_b 5.148
_cell_length_c 13.763
_cell_formula_units_Z 6
_cell_volume 315.879
_database_code_amcsd 0014207
_exptl_crystal_density_diffrn 4.773
_cod_duplicate_entry 1001505
_cod_original_sg_symbol_H-M 'R 3 c'
_cod_original_formula_sum 'Li.875 (Nb.875 Te.125) O3'
_cod_database_code 9016431
_amcsd_formula_title 'Li1.75 Nb1.75 O6 Te0.25'

loop_
_space_group_symop_operation_xyz
x,y,z
2/3+x,1/3+y,1/3+z
1/3+x,2/3+y,2/3+z
x,x-y,1/2+z
2/3+x,1/3+x-y,5/6+z
1/3+x,2/3+x-y,1/6+z
-y,-x,1/2+z
2/3-y,1/3-x,5/6+z
1/3-y,2/3-x,1/6+z
-x+y,y,1/2+z
2/3-x+y,1/3+y,5/6+z
1/3-x+y,2/3+y,1/6+z
-y,x-y,z
2/3-y,1/3+x-y,1/3+z
1/3-y,2/3+x-y,2/3+z
-x+y,-x,z
2/3-x+y,1/3-x,1/3+z
1/3-x+y,2/3-x,2/3+z

loop_
_atom_site_label
_atom_site_fract_x
_atom_site_fract_y
_atom_site_fract_z
_atom_site_occupancy
Li1 0.00000 0.00000 0.29000 0.87500
Nb1 0.00000 0.00000 0.98400 0.87500
Te1 0.00000 0.00000 0.98400 0.12500
O1 0.06300 0.36900 0.68300 1.00000

loop_
_cod_related_entry_id
_cod_related_entry_database
_cod_related_entry_code
1 AMCSD 0014207
